data_2201666
loop_
_publ_author_name
'Orita, Akihiro'
'Jiang, Lasheng'
'Ye, Fangguo'
'Imai, Nobuyuki'
'Akashi, Haruo'
'Otera, Junzo'

_publ_section_title
;
 A hexacarbonyldicobalt(0) complex of a `magazine-rack' molecule,
 [(\h^2^-<i>C</i>~32~H~20~)Co~2~(CO)~6~]&#x00B7;CH~2~Cl~2~
;
_journal_issue 11
_journal_name_full 'Acta Crystallographica Section E'
_journal_page_first m681
_journal_page_last m683
_journal_paper_doi 10.1107/S1600536802019281
_journal_volume 58
_journal_year 2002
_chemical_formula_iupac '[Co2 (C32 H20) (C1 O1)6], C H2 Cl2'
_chemical_formula_moiety 'C38 H20 Co2 O6, C H2 Cl2'
_chemical_formula_sum 'C39 H22 Cl2 Co2 O6'
_chemical_formula_weight 775.37
_chemical_name_systematic
;
\m-pentacyclo[26.4.0.0^9,14^.0^17,22^.0^25,30^]dotriaconta-
1,3,5,9,11,13,15,17,19,21,25,27,29,31-tetradecaene-7,24-diyne-
bis(tricarbonylcobalt) dichloromethane solvate
;
_space_group_IT_number 14
_symmetry_cell_setting monoclinic
_symmetry_space_group_name_Hall '-P 2ybc'
_symmetry_space_group_name_H-M 'P 1 21/c 1'
_cell_angle_alpha 90
_cell_angle_beta 94.5840(10)
_cell_angle_gamma 90
_cell_formula_units_Z 4
_cell_length_a 13.0348(3)
_cell_length_b 10.9999(3)
_cell_length_c 23.8599(5)
_cell_measurement_reflns_used 9554
_cell_measurement_temperature 113.1
_cell_measurement_theta_max 27.5
_cell_measurement_theta_min 2.9
_cell_volume 3410.12(14)
_computing_cell_refinement PROCESS-AUTO
_computing_data_collection 'PROCESS-AUTO (Rigaku, 1998)'
_computing_data_reduction 'TEXSAN (Rigaku, 1999)'
_computing_molecular_graphics 'ORTEP-3 for Windows (Farrugia, 1998)'
_computing_publication_material
;
CrystalStructure (Molecular Structure Corporation & Rigaku, 2001)
;
_computing_structure_refinement 'SHELXL97 (Sheldrick, 1997) '
_computing_structure_solution 'SIR97 (Altomare et al., 1999)'
_diffrn_detector_area_resol_mean 10.00
_diffrn_measured_fraction_theta_full 0.9584
_diffrn_measured_fraction_theta_max 0.9584
_diffrn_measurement_device_type 'Rigaku R-AXIS-IV'
_diffrn_measurement_method \w
_diffrn_radiation_type MoK\a
_diffrn_radiation_wavelength 0.7107
_diffrn_reflns_av_R_equivalents 0.019
_diffrn_reflns_limit_h_max 16
_diffrn_reflns_limit_h_min -16
_diffrn_reflns_limit_k_max 14
_diffrn_reflns_limit_k_min -14
_diffrn_reflns_limit_l_max 30
_diffrn_reflns_limit_l_min -21
_diffrn_reflns_number 18119
_diffrn_reflns_theta_full 27.48
_diffrn_reflns_theta_max 27.48
_diffrn_standards_decay_% none
_diffrn_standards_interval_time 20
_diffrn_standards_number 3
_exptl_absorpt_coefficient_mu 1.177
_exptl_absorpt_correction_T_max 0.889
_exptl_absorpt_correction_T_min 0.719
_exptl_absorpt_correction_type multi-scan
_exptl_absorpt_process_details '(ABSCOR; Higashi, 1995)'
_exptl_crystal_colour 'dark purple'
_exptl_crystal_density_diffrn 1.510
_exptl_crystal_density_method 'not measured'
_exptl_crystal_description plate
_exptl_crystal_size_max 0.30
_exptl_crystal_size_mid 0.15
_exptl_crystal_size_min 0.10
_refine_diff_density_max 0.44
_refine_diff_density_min -0.72
_refine_ls_extinction_method none
_refine_ls_goodness_of_fit_ref 0.903
_refine_ls_hydrogen_treatment refall
_refine_ls_number_parameters 464
_refine_ls_number_reflns 7523
_refine_ls_R_factor_gt 0.0260
_refine_ls_shift/su_max <0.001
_refine_ls_structure_factor_coef Fsqd
_refine_ls_weighting_details 'w = 1/[0.002Fo^2^ + \s^2^(Fo)]/(4Fo^2^)'
_refine_ls_weighting_scheme calc
_refine_ls_wR_factor_ref 0.0890
_reflns_number_gt 6460
_reflns_number_total 7873
_reflns_threshold_expression F^2^>2\s(F^2^)
_cod_data_source_file wn6120.cif
_cod_data_source_block I
_cod_original_cell_volume 3410.10(10)
_cod_original_sg_symbol_H-M 'P 21/c'
_cod_original_formula_sum 'C39 H22 Cl2 Co2 O6 '
_cod_database_code 2201666
_cod_database_fobs_code 2201666

loop_
_symmetry_equiv_pos_as_xyz
x,y,z
-x,-y,-z
-x,y+1/2,-z+1/2
x,-y+1/2,z+1/2

loop_
_atom_site_label
_atom_site_fract_x
_atom_site_fract_y
_atom_site_fract_z
_atom_site_U_iso_or_equiv
_atom_site_adp_type
_atom_site_calc_flag
_atom_site_refinement_flags
_atom_site_occupancy
_atom_site_disorder_assembly
_atom_site_disorder_group
_atom_site_type_symbol
Co2 0.602440(10) 0.22766(2) 0.255220(10) 0.00941(5) Uani d . 1.00 . . Co
Co1 0.787900(10) 0.22461(2) 0.244260(10) 0.00919(5) Uani d . 1.00 . . Co
Cl2 0.99652(4) -0.01472(4) 0.33300(2) 0.03250(10) Uani d . 1.00 . . Cl
Cl1 1.13388(5) 0.15243(6) 0.39717(2) 0.0476(2) Uani d . 1.00 . . Cl
O4 0.43698(9) 0.21410(10) 0.33198(5) 0.0218(3) Uani d . 1.00 . . O
O3 0.81523(9) -0.04180(10) 0.23569(5) 0.0213(3) Uani d . 1.00 . . O
O6 0.52830(10) 0.40540(10) 0.16804(5) 0.0247(3) Uani d . 1.00 . . O
O5 0.57228(9) -0.01680(10) 0.20608(5) 0.0235(3) Uani d . 1.00 . . O
O2 0.76828(9) 0.32110(10) 0.12809(5) 0.0217(3) Uani d . 1.00 . . O
O1 0.99545(9) 0.30890(10) 0.28370(5) 0.0260(3) Uani d . 1.00 . . O
C36 0.49950(10) 0.22280(10) 0.30198(7) 0.0148(3) Uani d . 1.00 . . C
C38 0.55400(10) 0.33450(10) 0.20055(6) 0.0152(3) Uani d . 1.00 . . C
C2 0.71100(10) 0.33690(10) 0.28991(6) 0.0099(3) Uani d . 1.00 . . C
C5 0.76650(10) 0.66610(10) 0.26161(6) 0.0147(3) Uani d . 1.00 . . C
C35 0.80690(10) 0.06100(10) 0.23801(6) 0.0139(3) Uani d . 1.00 . . C
C9 0.62400(10) 0.45450(10) 0.38526(6) 0.0114(3) Uani d . 1.00 . . C
C33 0.91620(10) 0.27460(10) 0.26805(7) 0.0158(4) Uani d . 1.00 . . C
C24 0.92520(10) 0.37050(10) 0.51209(6) 0.0155(3) Uani d . 1.00 . . C
C37 0.58170(10) 0.07740(10) 0.22537(6) 0.0150(3) Uani d . 1.00 . . C
C30 0.69710(10) -0.02430(10) 0.41968(7) 0.0156(3) Uani d . 1.00 . . C
C1 0.71720(10) 0.22700(10) 0.31466(6) 0.0094(3) Uani d . 1.00 . . C
C27 0.79480(10) 0.20420(10) 0.41536(6) 0.0114(3) Uani d . 1.00 . . C
C26 0.84480(10) 0.32330(10) 0.41202(6) 0.0128(3) Uani d . 1.00 . . C
C6 0.72650(10) 0.72350(10) 0.30691(7) 0.0152(4) Uani d . 1.00 . . C
C19 0.87900(10) 0.43920(10) 0.55320(7) 0.0179(4) Uani d . 1.00 . . C
C7 0.67990(10) 0.65520(10) 0.34695(6) 0.0143(3) Uani d . 1.00 . . C
C16 0.63060(10) 0.64890(10) 0.50363(6) 0.0163(3) Uani d . 1.00 . . C
C20 0.91830(10) 0.4315(2) 0.60972(7) 0.0245(4) Uani d . 1.00 . . C
C17 0.71980(10) 0.57830(10) 0.52245(7) 0.0189(4) Uani d . 1.00 . . C
C8 0.67220(10) 0.52820(10) 0.34325(6) 0.0108(3) Uani d . 1.00 . . C
C25 0.89440(10) 0.39230(10) 0.45170(6) 0.0148(3) Uani d . 1.00 . . C
C34 0.77810(10) 0.28350(10) 0.17277(7) 0.0139(3) Uani d . 1.00 . . C
C18 0.79340(10) 0.5169(2) 0.53704(7) 0.0189(4) Uani d . 1.00 . . C
C11 0.56520(10) 0.60820(10) 0.45731(6) 0.0147(3) Uani d . 1.00 . . C
C4 0.75990(10) 0.54040(10) 0.25687(6) 0.0127(3) Uani d . 1.00 . . C
C10 0.58230(10) 0.48630(10) 0.43248(6) 0.0137(3) Uani d . 1.00 . . C
C14 0.51970(10) 0.82280(10) 0.51384(7) 0.0222(4) Uani d . 1.00 . . C
C32 0.73490(10) 0.15860(10) 0.36750(6) 0.0102(3) Uani d . 1.00 . . C
C29 0.75340(10) 0.02130(10) 0.46718(7) 0.0174(4) Uani d . 1.00 . . C
C15 0.60680(10) 0.75680(10) 0.53144(7) 0.0205(4) Uani d . 1.00 . . C
C13 0.45550(10) 0.78380(10) 0.46792(7) 0.0213(4) Uani d . 1.00 . . C
C23 1.00850(10) 0.29490(10) 0.52898(7) 0.0200(4) Uani d . 1.00 . . C
C21 1.00060(10) 0.3556(2) 0.62549(7) 0.0266(4) Uani d . 1.00 . . C
C28 0.80150(10) 0.13370(10) 0.46471(6) 0.0160(3) Uani d . 1.00 . . C
C3 0.71410(10) 0.46970(10) 0.29699(6) 0.0102(3) Uani d . 1.00 . . C
C31 0.68800(10) 0.04390(10) 0.37089(6) 0.0131(3) Uani d . 1.00 . . C
C12 0.47840(10) 0.67710(10) 0.44009(7) 0.0186(4) Uani d . 1.00 . . C
C22 1.04540(10) 0.2868(2) 0.58558(8) 0.0238(4) Uani d . 1.00 . . C
C39 1.04480(10) 0.0331(2) 0.40046(8) 0.0310(5) Uani d . 1.00 . . C
H10 0.65380(10) 0.77640(10) 0.56466(7) 0.0250(10) Uiso c . 1.00 . . H
H9 0.50300(10) 0.89310(10) 0.53379(7) 0.0270(10) Uiso c . 1.00 . . H
H8 0.39630(10) 0.83080(10) 0.45691(7) 0.0260(10) Uiso c . 1.00 . . H
H7 0.42830(10) 0.64810(10) 0.40815(7) 0.0230(10) Uiso c . 1.00 . . H
H3 0.72800(10) 0.81070(10) 0.30806(7) 0.0190(10) Uiso c . 1.00 . . H
H4 0.65700(10) 0.69460(10) 0.38103(6) 0.0180(10) Uiso c . 1.00 . . H
H6 0.55710(10) 0.41940(10) 0.45497(6) 0.0170(10) Uiso c . 1.00 . . H
H5 0.62470(10) 0.36740(10) 0.37811(6) 0.0130(10) Uiso c . 1.00 . . H
H2 0.79970(10) 0.71660(10) 0.23412(6) 0.0180(10) Uiso c . 1.00 . . H
H1 0.79060(10) 0.49910(10) 0.22719(6) 0.0160(10) Uiso c . 1.00 . . H
H16 0.83580(10) 0.36290(10) 0.37522(6) 0.0150(10) Uiso c . 1.00 . . H
H15 0.91600(10) 0.47040(10) 0.44013(6) 0.0180(10) Uiso c . 1.00 . . H
H11 0.89010(10) 0.4852(2) 0.63685(7) 0.0290(10) Uiso c . 1.00 . . H
H12 1.02420(10) 0.3542(2) 0.66393(7) 0.0310(10) Uiso c . 1.00 . . H
H13 1.10460(10) 0.2315(2) 0.59223(8) 0.0270(10) Uiso c . 1.00 . . H
H14 1.04540(10) 0.25360(10) 0.50009(7) 0.0230(10) Uiso c . 1.00 . . H
H17 0.83510(10) 0.16830(10) 0.49877(6) 0.0190(10) Uiso c . 1.00 . . H
H18 0.75960(10) -0.03280(10) 0.49999(7) 0.0210(10) Uiso c . 1.00 . . H
H19 0.66460(10) -0.10160(10) 0.42010(7) 0.0190(10) Uiso c . 1.00 . . H
H20 0.64840(10) 0.01920(10) 0.33641(6) 0.0160(10) Uiso c . 1.00 . . H
H21 0.99080(10) 0.0660(2) 0.41726(8) 0.0370(10) Uiso c . 1.00 . . H
H22 1.08520(10) -0.0363(2) 0.41754(8) 0.0380(10) Uiso c . 1.00 . . H

loop_
_atom_site_aniso_label
_atom_site_aniso_U_11
_atom_site_aniso_U_22
_atom_site_aniso_U_33
_atom_site_aniso_U_12
_atom_site_aniso_U_13
_atom_site_aniso_U_23
Co2 0.00940(10) 0.00890(10) 0.00980(10) -0.00041(7) -0.00002(7) -0.00090(7)
Co1 0.01010(10) 0.00830(10) 0.00930(10) 0.00068(7) 0.00192(7) -0.00007(7)
Cl2 0.0403(3) 0.0282(2) 0.0270(2) 0.0046(2) -0.0103(2) 0.0017(2)
Cl1 0.0493(3) 0.0489(3) 0.0410(3) -0.0151(3) -0.0190(3) 0.0102(3)
O4 0.0188(6) 0.0255(6) 0.0219(6) -0.0022(5) .0069(5) -0.0006(5)
O3 0.0254(6) 0.0118(5) 0.0274(6) 0.0026(5) 0.0066(5) 0.0001(5)
O6 0.0262(6) 0.0264(6) 0.0211(6) 0.0088(5) -0.0010(5) 0.0077(5)
O5 0.0240(6) 0.0151(6) 0.0307(7) -0.0027(5) -0.0026(5) -0.0077(5)
O2 0.0250(6) 0.0257(6) 0.0144(6) 0.0018(5) 0.0017(5) 0.0042(5)
O1 0.0154(6) 0.0341(7) 0.0280(7) -0.0074(5) -0.0014(5) 0.0043(6)
C36 0.0148(7) 0.0131(7) 0.0159(7) -0.0001(5) -0.0018(6) -0.0010(5)
C38 0.0123(7) 0.0174(7) 0.0160(7) 0.0010(6) 0.0012(5) -0.0038(6)
C2 0.0092(6) 0.0114(6) 0.0092(6) -0.0008(5) .0019(5) -0.0020(5)
C5 0.0173(7) 0.0121(7) 0.0149(7) -0.0031(6) 0.0032(6) 0.0020(6)
C35 0.0143(7) 0.0151(7) 0.0127(6) 0.0007(5) 0.0036(5) 0.0001(6)
C9 0.0113(6) 0.0094(6) 0.0134(7) -0.0007(5) 0.0012(5) 0.0006(5)
C33 0.0178(8) 0.0153(7) 0.0149(7) 0.0024(6) 0.0050(6) 0.0032(6)
C24 0.0146(7) 0.0150(7) 0.0162(7) -0.0084(6) -0.0037(6) 0.0035(6)
C37 0.0126(7) 0.0175(7) 0.0148(7) -0.0007(6) -0.0004(5) 0.0001(6)
C30 0.0206(7) 0.0089(6) 0.0173(7) -0.0028(6) 0.0014(6) 0.0017(6)
C1 0.0079(6) 0.0102(6) 0.0103(6) -0.0010(5) .0017(5) -0.0024(5)
C27 0.0108(6) 0.0107(6) 0.0125(7) -0.0015(5) 0.0008(5) 0.0010(5)
C26 0.0116(6) 0.0124(7) 0.0142(7) -0.0014(5) -0.0008(5) 0.0028(6)
C6 0.0200(8) 0.0089(7) 0.0170(8) -0.0008(5) .0036(6) -0.0002(5)
C19 0.0138(7) 0.0239(8) 0.0159(7) -0.0077(6) -0.0003(6) 0.0054(6)
C7 0.0180(7) 0.0111(7) 0.0142(7) 0.0000(6) 0.0041(6) -0.0020(5)
C16 0.0162(7) 0.0194(7) 0.0143(7) -0.0028(6) 0.0073(6) 0.0002(6)
C20 0.0216(8) 0.0380(10) 0.0136(7) -0.0088(7) 0.0019(6) 0.0055(7)
C17 0.0187(7) 0.0241(8) 0.0144(7) -0.0053(6) .0040(6) -0.0025(6)
C8 0.0110(6) 0.0112(6) 0.0102(6) 0.0001(5) 0.0009(5) 0.0004(5)
C25 0.0149(7) 0.0132(7) 0.0156(7) -0.0043(6) -0.0019(5) 0.0027(6)
C34 0.0129(7) 0.0124(7) 0.0168(7) 0.0009(5) 0.0026(6) -0.0020(6)
C18 0.0175(7) 0.0242(8) 0.0156(7) -0.0063(6) .0035(6) -0.0004(6)
C11 0.0172(7) 0.0160(7) 0.0118(7) -0.0009(6) 0.0070(5) 0.0007(6)
C4 0.0157(7) 0.0112(7) 0.0117(7) 0.0004(6) 0.0033(5) -0.0004(5)
C10 0.0149(7) 0.0141(7) 0.0123(7) -0.0008(5) 0.0025(5) 0.0020(5)
C14 0.0299(9) 0.0169(7) 0.0213(8) -0.0024(7) .0120(7) -0.0036(7)
C32 0.0097(6) 0.0103(6) 0.0107(6) 0.0016(5) 0.0019(5) 0.0002(5)
C29 0.0217(8) 0.0153(7) 0.0148(7) -0.0032(6) -0.0008(6) 0.0057(6)
C15 0.0249(8) 0.0201(8) 0.0177(8) -0.0069(7) .0082(7) -0.0039(6)
C13 0.0261(9) 0.0203(8) 0.0183(8) 0.0066(7) 0.0078(7) 0.0029(6)
C23 0.0202(8) 0.0158(7) 0.0224(8) -0.0051(6) -0.0075(6) 0.0019(6)
C21 0.0230(8) 0.0400(10) 0.0153(8) -0.0123(8) -0.0055(6) 0.0125(7)
C28 0.0195(7) 0.0151(7) 0.0127(7) -0.0041(6) -0.0036(6) 0.0017(6)
C3 0.0113(6) 0.0088(6) 0.0105(6) -0.0004(5) .0002(5) -0.0006(5)
C31 0.0152(7) 0.0109(7) 0.0134(7) -0.0012(5) .0012(5) -0.0017(6)
C12 0.0214(8) 0.0215(8) 0.0134(7) 0.0013(6) 0.0053(6) 0.0006(6)
C22 0.0215(8) 0.0225(8) 0.0255(9) -0.0082(7) -0.0103(7) 0.0098(7)
C39 0.0277(9) 0.0430(10) 0.0224(9) 0.0016(9) 0.0036(7) -0.0016(8)

loop_
_atom_type_symbol
_atom_type_description
_atom_type_scat_dispersion_real
_atom_type_scat_dispersion_imag
_atom_type_scat_source
Co Co 0.339 1.112
;
International Tables for Crystallography
(1992, Vol. C, Tables 4.2.6.8 and 6.1.1.4)
;
O O 0.017 0.010
;
International Tables for Crystallography
(1992, Vol. C, Tables 4.2.6.8 and 6.1.1.4)
;
Cl Cl 0.174 0.200
;
International Tables for Crystallography
(1992, Vol. C, Tables 4.2.6.8 and 6.1.1.4)
;
C C 0.006 0.003
;
International Tables for Crystallography
(1992, Vol. C, Tables 4.2.6.8 and 6.1.1.4)
;
H H 0.000 0.000
;
International Tables for Crystallography
(1992, Vol. C, Table 6.1.1.4)
;

loop_
_geom_angle_atom_site_label_1
_geom_angle_atom_site_label_2
_geom_angle_atom_site_label_3
_geom_angle
_geom_angle_publ_flag
Co1 Co2 C36 148.16(5) no
Co1 Co2 C38 102.69(5) no
C36 Co2 C38 103.12(7) no
Co1 Co2 C2 51.49(4) no
C36 Co2 C2 107.38(6) no
C38 Co2 C2 95.86(6) no
Co1 Co2 C37 93.61(5) no
C36 Co2 C37 96.93(7) no
C38 Co2 C37 105.88(7) no
C2 Co2 C37 142.66(6) no
Co1 Co2 C1 51.75(4) no
C36 Co2 C1 96.50(6) no
C38 Co2 C1 135.39(6) no
C2 Co2 C1 39.70(6) no
C37 Co2 C1 111.03(6) no
Co2 Co1 C2 51.96(4) no
Co2 Co1 C35 99.43(5) no
C2 Co1 C35 137.84(6) no
Co2 Co1 C33 149.01(5) no
C2 Co1 C33 97.73(6) no
C35 Co1 C33 101.36(7) no
Co2 Co1 C1 51.65(4) no
C2 Co1 C1 39.81(6) no
C35 Co1 C1 99.08(6) no
C33 Co1 C1 102.20(6) no
Co2 Co1 C34 95.67(5) no
C2 Co1 C34 107.09(6) no
C35 Co1 C34 105.92(7) no
C33 Co1 C34 100.39(7) no
C1 Co1 C34 142.01(6) no
Co2 C36 O4 176.47(14) no
Co2 C38 O6 175.91(14) no
Co2 C2 Co1 76.55(5) no
Co2 C2 C1 69.81(8) no
Co1 C2 C1 70.37(8) no
Co2 C2 C3 131.40(10) no
Co1 C2 C3 132.40(10) no
C1 C2 C3 147.39(14) yes
C6 C5 C4 119.39(13) no
C6 C5 H2 118.29(8) no
C4 C5 H2 122.31(8) no
Co1 C35 O3 176.84(13) no
C8 C9 C10 130.99(14) no
C8 C9 H5 114.39(8) no
C10 C9 H5 114.58(9) no
Co1 C33 O1 177.93(14) no
C19 C24 C25 119.38(14) no
C19 C24 C23 118.82(14) no
C25 C24 C23 121.26(14) no
Co2 C37 O5 177.49(14) no
C29 C30 C31 119.66(13) no
C29 C30 H19 121.29(9) no
C31 C30 H19 119.06(9) no
Co2 C1 Co1 76.60(5) no
Co2 C1 C2 70.49(9) no
Co1 C1 C2 69.83(8) no
Co2 C1 C32 132.50(10) no
Co1 C1 C32 132.00(10) no
C2 C1 C32 146.72(13) no
C26 C27 C32 119.26(13) no
C26 C27 C28 122.66(13) no
C32 C27 C28 118.06(13) no
C27 C26 C25 131.23(14) no
C27 C26 H16 115.11(8) no
C25 C26 H16 113.43(9) no
C5 C6 C7 120.04(13) no
C5 C6 H3 117.94(8) no
C7 C6 H3 121.88(8) no
C24 C19 C20 119.46(15) no
C24 C19 C18 119.92(14) no
C20 C19 C18 120.62(15) no
C6 C7 C8 121.77(13) no
C6 C7 H4 120.37(9) no
C8 C7 H4 117.61(8) no
C17 C16 C11 119.64(14) no
C17 C16 C15 120.74(15) no
C11 C16 C15 119.61(15) no
C19 C20 C21 120.68(17) no
C19 C20 H11 118.39(11) no
C21 C20 H11 120.80(10) no
C16 C17 C18 178.10(17) yes
C9 C8 C7 122.61(13) no
C9 C8 C3 119.41(13) no
C7 C8 C3 117.97(13) no
C24 C25 C26 132.23(14) no
C24 C25 H15 111.39(8) no
C26 C25 H15 116.37(9) no
Co1 C34 O2 177.58(13) no
C19 C18 C17 177.53(17) no
C16 C11 C10 119.76(14) no
C16 C11 C12 118.83(14) no
C10 C11 C12 120.95(14) no
C5 C4 C3 121.54(13) no
C5 C4 H1 120.37(8) no
C3 C4 H1 117.96(8) no
C9 C10 C11 130.91(14) no
C9 C10 H6 116.15(9) no
C11 C10 H6 112.93(8) no
C15 C14 C13 120.25(15) no
C15 C14 H9 119.60(10) no
C13 C14 H9 120.10(10) no
C1 C32 C27 123.12(12) no
C1 C32 C31 117.95(13) no
C27 C32 C31 118.91(13) no
C30 C29 C28 119.70(14) no
C30 C29 H18 115.79(9) no
C28 C29 H18 124.38(9) no
C16 C15 C14 120.40(16) no
C16 C15 H10 114.70(10) no
C14 C15 H10 124.80(10) no
C14 C13 C12 119.80(16) no
C14 C13 H8 118.30(10) no
C12 C13 H8 121.90(10) no
C24 C23 C22 120.96(16) no
C24 C23 H14 119.00(10) no
C22 C23 H14 119.80(11) no
C20 C21 C22 120.21(16) no
C20 C21 H12 117.30(10) no
C22 C21 H12 122.50(10) no
C27 C28 C29 121.90(14) no
C27 C28 H17 118.56(9) no
C29 C28 H17 119.28(9) no
C2 C3 C8 121.93(13) no
C2 C3 C4 118.80(13) yes
C8 C3 C4 119.27(13) no
C30 C31 C32 121.74(14) no
C30 C31 H20 124.37(9) no
C32 C31 H20 113.88(8) no
C11 C12 C13 121.10(16) no
C11 C12 H7 120.59(9) no
C13 C12 H7 118.20(10) no
C23 C22 C21 119.86(16) no
C23 C22 H13 113.55(11) no
C21 C22 H13 126.60(10) no
Cl2 C39 Cl1 111.79(11) no
Cl2 C39 H21 106.76(7) no
Cl1 C39 H21 105.03(7) no
Cl2 C39 H22 106.45(7) no
Cl1 C39 H22 105.16(7) no
H21 C39 H22 121.674 no

loop_
_geom_bond_atom_site_label_1
_geom_bond_atom_site_label_2
_geom_bond_site_symmetry_1
_geom_bond_site_symmetry_2
_geom_bond_distance
_geom_bond_publ_flag
Co2 Co1 . . 2.4524(3) yes
Co2 C36 . . 1.8136(16) no
Co2 C38 . . 1.8305(16) no
Co2 C2 . . 1.9859(14) no
Co2 C37 . . 1.8120(16) no
Co2 C1 . . 1.9773(15) no
Co1 C2 . . 1.9731(13) yes
Co1 C35 . . 1.8241(15) no
Co1 C33 . . 1.8081(17) no
Co1 C1 . . 1.9798(14) yes
Co1 C34 . . 1.8193(16) no
Cl2 C39 . . 1.761(2) no
Cl1 C39 . . 1.758(2) no
O4 C36 . . 1.130(2) no
O3 C35 . . 1.1382(19) no
O6 C38 . . 1.131(2) no
O5 C37 . . 1.1356(19) no
O2 C34 . . 1.142(2) no
O1 C33 . . 1.135(2) no
C2 C1 . . 1.346(2) yes
C2 C3 . . 1.4707(19) yes
C5 C6 . . 1.389(2) no
C5 C4 . . 1.389(2) no
C5 H2 . . 0.985(2) no
C9 C8 . . 1.4691(19) no
C9 C10 . . 1.336(2) no
C9 H5 . . 0.974(2) no
C24 C19 . . 1.411(2) no
C24 C25 . . 1.484(2) no
C24 C23 . . 1.400(2) no
C30 C29 . . 1.393(2) no
C30 C31 . . 1.381(2) no
C30 H19 . . 0.950(2) no
C1 C32 . . 1.4703(19) no
C27 C26 . . 1.4681(19) no
C27 C32 . . 1.423(2) no
C27 C28 . . 1.407(2) no
C26 C25 . . 1.339(2) no
C26 H16 . . 0.979(2) no
C6 C7 . . 1.392(2) no
C6 H3 . . 0.960(2) no
C19 C20 . . 1.406(2) no
C19 C18 . . 1.434(2) no
C7 C8 . . 1.403(2) no
C7 H4 . . 0.989(2) no
C16 C17 . . 1.440(2) yes
C16 C11 . . 1.413(2) no
C16 C15 . . 1.407(2) no
C20 C21 . . 1.388(3) no
C20 H11 . . 0.970(3) no
C17 C18 . . 1.201(2) yes
C8 C3 . . 1.4239(19) no
C25 H15 . . 0.952(2) no
C11 C10 . . 1.489(2) no
C11 C12 . . 1.396(2) no
C4 C3 . . 1.4022(19) no
C4 H1 . . 0.955(2) no
C10 H6 . . 0.983(2) no
C14 C15 . . 1.384(3) no
C14 C13 . . 1.392(3) no
C14 H9 . . 0.942(3) no
C32 C31 . . 1.4072(19) no
C29 C28 . . 1.389(2) no
C29 H18 . . 0.982(2) no
C15 H10 . . 0.986(2) no
C13 C12 . . 1.393(2) no
C13 H8 . . 0.949(2) no
C23 C22 . . 1.400(2) no
C23 H14 . . 0.983(2) no
C21 C22 . . 1.382(3) no
C21 H12 . . 0.944(3) no
C28 H17 . . 0.970(3) no
C31 H20 . . 0.974(3) no
C12 H7 . . 1.014(3) no
C22 H13 . . 0.985(3) no
C39 H21 . . 0.912(3) no
C39 H22 . . 0.996(3) no

loop_
_geom_contact_atom_site_label_1
_geom_contact_atom_site_label_2
_geom_contact_distance
_geom_contact_site_symmetry_2
_geom_contact_publ_flag
Co2 Co1 2.4524(3) . no
Co2 O4 2.9426(11) . no
Co2 O6 2.9600(12) . no
Co2 O5 2.9469(11) . no
Co2 C36 1.8136(16) . no
Co2 C38 1.8305(16) . no
Co2 C2 1.9859(14) . no
Co2 C35 3.2875(15) . no
Co2 C37 1.8120(16) . no
Co2 C1 1.9773(15) . no
Co2 C34 3.1947(15) . no
Co2 C32 3.1617(14) . no
Co2 C3 3.1577(14) . no
Co2 C31 3.5291(15) . no
Co2 H5 3.3028(15) . no
Co2 H20 3.0307(15) . no
Co1 O3 2.9613(11) . no
Co1 O2 2.9602(11) . no
Co1 O1 2.9423(12) . no
Co1 C38 3.3672(15) . no
Co1 C2 1.9731(13) . no
Co1 C35 1.8241(15) . no
Co1 C33 1.8081(17) . no
Co1 C37 3.1397(15) . no
Co1 C1 1.9798(14) . no
Co1 C34 1.8193(16) . no
Co1 C4 3.5079(15) . no
Co1 C32 3.1584(14) . no
Co1 C3 3.1575(14) . no
Co1 H1 3.0475(15) . no
Co1 H16 3.4868(15) . no
Cl2 Cl1 2.9142(7) . no
Cl2 O3 3.1917(14) . no
Cl2 O1 3.4021(14) 3_745 no
Cl2 C35 3.3231(16) . no
Cl2 C33 3.5942(15) 3_745 no
Cl2 C39 1.761(2) . no
Cl2 H1 3.2287(15) 3_745 no
Cl2 H13 3.3139(17) 2_756 no
Cl2 H21 2.204(2) . no
Cl2 H22 2.256(2) . no
Cl1 O1 3.5731(14) . no
Cl1 C39 1.758(2) . no
Cl1 H10 2.9498(18) 2_766 no
Cl1 H2 3.3902(16) 3_745 no
Cl1 H14 3.009(2) . no
Cl1 H18 3.0224(17) 2_756 no
Cl1 H21 2.181(2) . no
Cl1 H22 2.236(2) . no
O4 O6 3.4258(17) 3_645 no
O4 O5 3.0962(16) 3_655 no
O4 C36 1.130(2) . no
O4 C5 3.370(2) 3_645 no
O4 C15 3.368(2) 2_666 no
O4 H10 2.821(2) 2_666 no
O4 H9 3.444(2) 2_666 no
O4 H5 3.1007(19) . no
O4 H2 3.351(2) 3_645 no
O4 H20 3.4862(19) . no
O3 O5 3.2009(17) . no
O3 O1 3.0304(16) 3_745 no
O3 C5 3.3427(18) 1_545 no
O3 C35 1.1382(19) . no
O3 C37 3.3053(19) . no
O3 C6 3.3474(19) 1_545 no
O3 C20 3.599(2) 4_554 no
O3 H3 2.6869(19) 1_545 no
O3 H2 2.6657(18) 1_545 no
O3 H11 2.696(2) 4_554 no
O3 H20 3.4339(18) . no
O6 O5 3.4787(18) 3_655 no
O6 O2 3.4687(17) . no
O6 C36 3.5886(19) 3_655 no
O6 C38 1.131(2) . no
O6 C37 3.5615(19) 3_655 no
O6 C30 3.554(2) 3_655 no
O6 C34 3.5147(19) . no
O6 C13 3.531(2) 3_645 no
O6 C31 3.2726(19) 3_655 no
O6 C12 3.597(2) 3_645 no
O6 H8 3.316(2) 3_645 no
O6 H7 3.435(2) 3_645 no
O6 H3 3.588(2) 3_645 no
O6 H4 3.482(2) 3_645 no
O6 H19 3.147(2) 3_655 no
O6 H20 2.6157(18) 3_655 no
O5 C36 3.0144(18) 3_645 no
O5 C38 3.3067(19) 3_645 no
O5 C35 3.2086(19) . no
O5 C9 3.2411(19) 3_645 no
O5 C37 1.1356(19) . no
O5 C8 3.3448(19) 3_645 no
O5 H7 3.273(2) 3_645 no
O5 H3 3.585(2) 1_545 no
O5 H5 3.3809(18) 3_645 no
O5 H20 3.212(2) . no
O2 C38 3.4038(18) . no
O2 C20 3.446(2) 4_554 no
O2 C34 1.142(2) . no
O2 C13 3.586(2) 3_645 no
O2 C39 3.479(2) 3_755 no
O2 H8 2.834(2) 3_645 no
O2 H7 3.253(2) 3_645 no
O2 H1 3.0660(19) . no
O2 H17 3.2743(19) 4_554 no
O2 H22 2.761(2) 3_755 no
O1 C33 1.135(2) . no
O1 H2 2.9197(19) 3_745 no
O1 H1 3.5710(19) . no
O1 H16 3.1903(19) . no
O1 H11 3.240(2) 2_766 no
O1 H12 3.420(2) 4_554 no
C36 C38 2.854(2) . no
C36 C2 3.063(2) . no
C36 C9 3.544(2) . no
C36 C37 2.714(2) . no
C36 C1 2.830(2) . no
C36 C32 3.405(2) . no
C36 C31 3.460(2) . no
C36 H5 2.832(2) . no
C36 H20 3.034(2) . no
C38 C2 2.835(2) . no
C38 C37 2.907(2) . no
C38 C1 3.523(2) . no
C38 C34 3.098(2) . no
C38 C3 3.331(2) . no
C38 H7 3.328(2) 3_645 no
C38 H4 3.586(2) 3_645 no
C38 H1 3.589(2) . no
C38 H20 3.390(2) 3_655 no
C2 C35 3.543(2) . no
C2 C9 2.9233(19) . no
C2 C33 2.850(2) . no
C2 C37 3.598(2) . no
C2 C1 1.346(2) . no
C2 C27 3.430(2) . no
C2 C26 3.278(2) . no
C2 C8 2.5309(19) . no
C2 C34 3.052(2) . no
C2 C4 2.473(2) . no
C2 C32 2.698(2) . no
C2 C3 1.4707(19) . no
C2 H5 2.4864(19) . no
C2 H1 2.598(2) . no
C2 H16 2.519(2) . no
C5 C6 1.389(2) . no
C5 C7 2.409(2) . no
C5 C8 2.826(2) . no
C5 C4 1.389(2) . no
C5 C3 2.436(2) . no
C5 H3 2.025(2) . no
C5 H4 3.303(2) . no
C5 H2 0.985 . no
C5 H1 2.046(2) . no
C5 H12 3.142(2) 2_766 no
C35 C33 2.810(2) . no
C35 C37 2.933(2) . no
C35 C1 2.896(2) . no
C35 C20 3.492(2) 4_554 no
C35 C34 2.908(2) . no
C35 C32 3.470(2) . no
C35 H3 3.422(2) 1_545 no
C35 H11 2.771(2) 4_554 no
C35 H12 3.580(2) 4_554 no
C35 H20 3.282(2) . no
C9 C1 3.3023(19) . no
C9 C27 3.578(2) . no
C9 C26 3.238(2) . no
C9 C7 2.520(2) . no
C9 C16 3.538(2) . no
C9 C8 1.4691(19) . no
C9 C11 2.571(2) . no
C9 C10 1.336(2) . no
C9 C3 2.498(2) . no
C9 C12 3.421(2) . no
C9 H7 3.400(2) . no
C9 H4 2.679(2) . no
C9 H6 1.977(2) . no
C9 H5 0.974 . no
C9 H16 2.967(2) . no
C33 C1 2.950(2) . no
C33 C34 2.787(2) . no
C33 C4 3.562(2) . no
C33 C3 3.509(2) . no
C33 H1 3.079(2) . no
C33 H16 3.002(2) . no
C33 H12 3.274(2) 4_554 no
C24 C24 3.526(3) 2_766 no
C24 C27 3.307(2) . no
C24 C26 2.582(2) . no
C24 C19 1.411(2) . no
C24 C20 2.433(2) . no
C24 C17 3.544(2) . no
C24 C25 1.484(2) . no
C24 C25 3.571(2) 2_766 no
C24 C18 2.463(2) . no
C24 C23 1.400(2) . no
C24 C21 2.808(2) . no
C24 C28 3.221(2) . no
C24 C22 2.437(2) . no
C24 H16 3.380(2) . no
C24 H15 2.034(2) . no
C24 H15 2.875(2) 2_766 no
C24 H11 3.299(2) . no
C24 H13 3.278(2) . no
C24 H14 2.064(2) . no
C24 H17 2.523(2) . no
C37 C1 3.125(2) . no
C37 H7 3.272(2) 3_645 no
C37 H20 2.796(2) . no
C30 C27 2.823(2) . no
C30 C32 2.436(2) . no
C30 C29 1.393(2) . no
C30 C28 2.406(2) . no
C30 C31 1.381(2) . no
C30 H9 3.253(2) 2_666 no
C30 H3 3.274(2) 1_545 no
C30 H4 3.257(2) 1_545 no
C30 H13 3.475(2) 2_756 no
C30 H17 3.277(2) . no
C30 H18 2.024(2) . no
C30 H19 0.950 . no
C30 H20 2.092(2) . no
C1 C27 2.544(2) . no
C1 C26 2.944(2) . no
C1 C8 3.443(2) . no
C1 C34 3.593(2) . no
C1 C32 1.4703(19) . no
C1 C3 2.7033(19) . no
C1 C31 2.466(2) . no
C1 H5 2.5340(19) . no
C1 H16 2.522(2) . no
C1 H20 2.524(2) . no
C27 C26 1.4681(19) . no
C27 C25 2.558(2) . no
C27 C32 1.423(2) . no
C27 C29 2.444(2) . no
C27 C28 1.407(2) . no
C27 C31 2.437(2) . no
C27 H5 2.935(2) . no
C27 H16 2.082(2) . no
C27 H15 3.357(2) . no
C27 H17 2.055(2) . no
C27 H18 3.352(2) . no
C27 H20 3.280(2) . no
C27 H21 2.970(2) . no
C26 C19 3.596(2) . no
C26 C8 3.500(2) . no
C26 C25 1.339(2) . no
C26 C32 2.494(2) . no
C26 C23 3.389(2) . no
C26 C28 2.523(2) . no
C26 C3 3.505(2) . no
C26 H5 2.958(2) . no
C26 H16 0.979 . no
C26 H15 1.957(2) . no
C26 H14 3.310(2) . no
C26 H17 2.692(2) . no
C26 H21 3.407(3) . no
C6 C7 1.392(2) . no
C6 C8 2.442(2) . no
C6 C4 2.399(2) . no
C6 C3 2.805(2) . no
C6 H3 0.960 . no
C6 H4 2.075(2) . no
C6 H2 2.048(2) . no
C6 H1 3.265(2) . no
C6 H12 3.378(2) 2_766 no
C6 H13 3.168(2) 2_766 no
C6 H19 3.464(2) 1_565 no
C6 H20 3.497(2) 1_565 no
C19 C20 1.406(2) . no
C19 C17 2.635(2) . no
C19 C25 2.500(2) . no
C19 C25 3.496(2) 2_766 no
C19 C18 1.434(2) . no
C19 C23 2.420(2) . no
C19 C21 2.428(2) . no
C19 C22 2.801(2) . no
C19 H15 2.799(2) . no
C19 H15 2.844(2) 2_766 no
C19 H11 2.053(2) . no
C19 H12 3.261(2) . no
C19 H14 3.304(2) . no
C19 H17 3.282(2) . no
C7 C8 1.403(2) . no
C7 C11 3.173(2) . no
C7 C4 2.768(2) . no
C7 C10 3.107(2) . no
C7 C3 2.423(2) . no
C7 C12 3.581(2) . no
C7 H3 2.067(2) . no
C7 H4 0.989 . no
C7 H5 3.344(2) . no
C7 H2 3.288(2) . no
C7 H13 3.301(2) 2_766 no
C7 H19 3.209(2) 1_565 no
C16 C17 1.440(2) . no
C16 C18 2.641(2) . no
C16 C11 1.413(2) . no
C16 C10 2.511(2) . no
C16 C10 3.593(2) 2_666 no
C16 C14 2.422(2) . no
C16 C15 1.407(2) . no
C16 C13 2.797(2) . no
C16 C12 2.418(2) . no
C16 H10 2.027(2) . no
C16 H9 3.270(2) . no
C16 H7 3.344(2) . no
C16 H4 3.015(2) . no
C16 H6 2.908(2) . no
C16 H6 2.812(2) 2_666 no
C16 H19 3.442(2) 1_565 no
C20 C17 3.574(2) . no
C20 C25 3.526(2) 2_766 no
C20 C34 3.411(2) 4_555 no
C20 C18 2.467(2) . no
C20 C23 2.778(3) . no
C20 C21 1.388(3) . no
C20 C22 2.401(3) . no
C20 H15 2.767(2) 2_766 no
C20 H11 0.970 . no
C20 H12 2.004(2) . no
C20 H13 3.328(3) . no
C17 C25 3.581(2) . no
C17 C18 1.201(2) . no
C17 C11 2.467(2) . no
C17 C10 2.869(2) . no
C17 C15 2.475(2) . no
C17 H10 2.578(2) . no
C17 H6 3.099(2) . no
C17 H15 3.550(2) . no
C17 H11 3.529(2) . no
C8 C11 3.276(2) . no
C8 C4 2.438(2) . no
C8 C10 2.553(2) . no
C8 C3 1.4239(19) . no
C8 H3 3.315(2) . no
C8 H4 2.057(2) . no
C8 H6 3.381(2) . no
C8 H5 2.0707(19) . no
C8 H1 3.291(2) . no
C8 H16 2.859(2) . no
C25 C18 2.861(2) . no
C25 C23 2.514(2) . no
C25 C28 3.118(2) . no
C25 H16 1.948(2) . no
C25 H15 0.952 . no
C25 H14 2.678(2) . no
C25 H17 2.841(2) . no
C34 C4 3.485(2) . no
C34 C21 3.543(2) 4_554 no
C34 H7 3.515(2) 3_645 no
C34 H1 2.703(2) . no
C34 H11 3.435(2) 4_554 no
C34 H12 3.569(2) 4_554 no
C34 H22 3.516(2) 3_755 no
C18 C11 3.545(2) . no
C18 C10 3.579(2) . no
C18 C15 3.585(3) . no
C18 H10 3.477(2) . no
C18 H15 2.958(2) . no
C18 H11 2.627(2) . no
C18 H14 3.446(2) 2_766 no
C11 C10 1.489(2) . no
C11 C10 3.536(2) 2_666 no
C11 C14 2.806(2) . no
C11 C15 2.438(2) . no
C11 C13 2.428(2) . no
C11 C12 1.396(2) . no
C11 H10 3.293(2) . no
C11 H8 3.293(2) . no
C11 H7 2.102(2) . no
C11 H4 2.448(2) . no
C11 H6 2.080(2) . no
C11 H6 2.747(2) 2_666 no
C11 H5 3.380(2) . no
C11 H19 3.584(2) 1_565 no
C4 C3 1.4022(19) . no
C4 H3 3.254(2) . no
C4 H2 2.089(2) . no
C4 H1 0.955 . no
C4 H16 3.509(2) . no
C4 H12 3.463(2) 2_766 no
C10 C12 2.511(2) . no
C10 H7 2.710(2) . no
C10 H4 2.810(2) . no
C10 H6 0.983 . no
C10 H6 3.516(3) 2_666 no
C10 H5 1.953(2) . no
C14 C15 1.384(3) . no
C14 C13 1.392(3) . no
C14 C12 2.409(2) . no
C14 H10 2.108(3) . no
C14 H9 0.942 . no
C14 H9 3.330(3) 2_676 no
C14 H8 2.023(3) . no
C14 H7 3.315(2) . no
C14 H6 2.962(2) 2_666 no
C14 H18 3.546(2) 1_565 no
C14 H19 3.153(2) 1_565 no
C32 C29 2.811(2) . no
C32 C28 2.426(2) . no
C32 C31 1.4072(19) . no
C32 H5 2.7314(19) . no
C32 H16 2.604(2) . no
C32 H17 3.297(2) . no
C32 H19 3.284(2) . no
C32 H20 2.010(2) . no
C32 H21 3.597(2) . no
C29 C28 1.389(2) . no
C29 C31 2.399(2) . no
C29 H9 3.470(2) 2_666 no
C29 H8 3.209(2) 2_666 no
C29 H17 2.046(2) . no
C29 H18 0.982 . no
C29 H19 2.054(2) . no
C29 H20 3.305(2) . no
C29 H21 3.439(2) . no
C29 H22 3.331(3) 2_756 no
C15 C13 2.407(3) . no
C15 C12 2.782(2) . no
C15 H10 0.986 . no
C15 H9 2.023(2) . no
C15 H8 3.252(3) . no
C15 H6 2.922(2) 2_666 no
C15 H18 3.182(2) 1_565 no
C15 H19 3.221(2) 1_565 no
C13 C12 1.393(2) . no
C13 H10 3.325(3) . no
C13 H9 2.036(2) . no
C13 H9 3.596(2) 2_676 no
C13 H8 0.949 . no
C13 H7 2.075(2) . no
C13 H6 2.908(2) 2_666 no
C13 H19 3.290(2) 1_565 no
C23 C21 2.408(3) . no
C23 C28 3.481(2) . no
C23 C22 1.400(2) . no
C23 H15 3.044(2) . no
C23 H15 2.839(2) 2_766 no
C23 H12 3.276(2) . no
C23 H13 2.008(2) . no
C23 H14 0.983 . no
C23 H17 2.703(2) . no
C23 H22 3.385(3) 2_756 no
C21 C22 1.382(3) . no
C21 H15 2.751(2) 2_766 no
C21 H11 2.060(3) . no
C21 H12 0.944 . no
C21 H13 2.122(3) . no
C21 H14 3.291(3) . no
C28 C31 2.765(2) . no
C28 H8 3.326(2) 2_666 no
C28 H16 3.357(2) . no
C28 H14 3.483(2) . no
C28 H17 0.970 . no
C28 H18 2.106(2) . no
C28 H19 3.272(2) . no
C28 H21 2.894(2) . no
C28 H22 3.250(2) 2_756 no
C3 H4 3.307(2) . no
C3 H5 2.595(2) . no
C3 H2 3.337(2) . no
C3 H1 2.0336(19) . no
C3 H16 2.628(2) . no
C31 H9 3.571(2) 2_666 no
C31 H3 3.037(2) 1_545 no
C31 H18 3.258(2) . no
C31 H19 2.022(2) . no
C31 H20 0.974 . no
C12 H9 3.261(2) . no
C12 H8 2.058(2) . no
C12 H7 1.014 . no
C12 H4 2.822(2) . no
C12 H6 3.025(2) . no
C12 H6 2.792(2) 2_666 no
C12 H19 3.498(2) 1_565 no
C22 H15 2.795(2) 2_766 no
C22 H11 3.280(3) . no
C22 H12 2.050(3) . no
C22 H13 0.985 . no
C22 H14 2.072(3) . no
C22 H17 3.549(2) . no
C22 H22 3.236(3) 2_756 no
C39 H13 3.514(3) 2_756 no
C39 H14 3.395(3) . no
C39 H17 3.541(3) 2_756 no
C39 H18 3.343(3) 2_756 no
C39 H21 0.912 . no
C39 H22 0.996 . no
H10 H9 2.412(3) . no
H10 H6 3.494(2) 2_666 no
H10 H18 3.005(2) 1_565 no
H9 H9 2.849(3) 2_676 no
H9 H8 2.316(3) . no
H9 H8 3.310(2) 2_676 no
H9 H6 3.541(2) 2_666 no
H9 H18 3.597(2) 1_565 no
H9 H19 3.566(2) 1_565 no
H9 H19 3.410(2) 2_666 no
H8 H7 2.376(2) . no
H8 H6 3.487(2) 2_666 no
H8 H17 3.274(2) 2_666 no
H8 H18 3.234(2) 2_666 no
H7 H4 3.141(2) . no
H7 H6 3.177(2) . no
H7 H6 3.340(2) 2_666 no
H3 H4 2.404(2) . no
H3 H2 2.307(2) . no
H3 H13 3.132(2) 2_766 no
H3 H19 3.019(2) 1_565 no
H3 H20 2.628(2) 1_565 no
H4 H13 3.227(2) 2_766 no
H4 H19 2.427(2) 1_565 no
H6 H6 3.238(3) 2_666 no
H6 H5 2.174(2) . no
H5 H16 2.7582(19) . no
H2 H1 2.400(2) . no
H2 H12 3.302(2) 2_766 no
H16 H15 2.152(2) . no
H15 H15 3.519(3) 2_766 no
H15 H11 3.278(2) 2_766 no
H15 H12 3.287(2) 2_766 no
H15 H13 3.374(2) 2_766 no
H15 H14 3.193(2) . no
H15 H14 3.375(2) 2_766 no
H11 H12 2.317(3) . no
H12 H13 2.476(3) . no
H13 H14 2.284(2) . no
H13 H19 3.365(2) 2_756 no
H13 H21 3.502(3) 2_756 no
H13 H22 3.269(3) 2_756 no
H14 H17 2.895(2) . no
H14 H18 3.515(2) 2_756 no
H14 H21 2.906(3) . no
H17 H18 2.422(2) . no
H17 H21 3.131(2) . no
H17 H22 2.616(3) 2_756 no
H18 H19 2.315(2) . no
H18 H22 2.812(3) 2_756 no
H19 H20 2.393(2) . no
H21 H22 1.667 . no

loop_
_geom_torsion_atom_site_label_1
_geom_torsion_atom_site_label_2
_geom_torsion_atom_site_label_3
_geom_torsion_atom_site_label_4
_geom_torsion
_geom_torsion_publ_flag
C36 Co2 Co1 C2 -56.1(4) no
C36 Co2 Co1 C35 89.4(4) no
C36 Co2 Co1 C33 -42.2(5) no
C36 Co2 Co1 C1 -4.8(3) no
C36 Co2 Co1 C34 -163.4(4) no
C38 Co2 Co1 C2 87.4(2) no
C38 Co2 Co1 C35 -127.1(2) no
C38 Co2 Co1 C33 101.3(2) no
C38 Co2 Co1 C1 138.7(2) no
C38 Co2 Co1 C34 -19.9(2) no
C2 Co2 Co1 C2 0.00(10) no
C2 Co2 Co1 C35 145.50(10) no
C2 Co2 Co1 C33 13.9(2) no
C2 Co2 Co1 C1 51.30(10) no
C2 Co2 Co1 C34 -107.30(10) no
C37 Co2 Co1 C2 -165.4(2) no
C37 Co2 Co1 C35 -19.9(2) no
C37 Co2 Co1 C33 -151.60(10) no
C37 Co2 Co1 C1 -114.1(2) no
C37 Co2 Co1 C34 87.3(2) no
C1 Co2 Co1 C2 -51.30(10) no
C1 Co2 Co1 C35 94.20(10) no
C1 Co2 Co1 C33 -37.5(2) no
C1 Co2 Co1 C1 0.00(10) no
C1 Co2 Co1 C34 -158.60(10) no
Co1 Co2 C36 O4 -61.6(4) no
C38 Co2 C36 O4 155.0(4) no
C2 Co2 C36 O4 -104.5(4) no
C37 Co2 C36 O4 46.8(4) no
C1 Co2 C36 O4 -65.4(4) no
Co1 Co2 C38 O6 -52.5(3) no
C36 Co2 C38 O6 108.7(3) no
C2 Co2 C38 O6 -0.7(3) no
C37 Co2 C38 O6 -150.1(3) no
C1 Co2 C38 O6 -5.0(3) no
Co1 Co2 C2 Co1 0.00(2) no
Co1 Co2 C2 C1 -73.70(10) no
Co1 Co2 C2 C3 135.5(3) no
C36 Co2 C2 Co1 152.7(2) no
C36 Co2 C2 C1 79.0(2) no
C36 Co2 C2 C3 -71.8(3) no
C38 Co2 C2 Co1 -101.60(10) no
C38 Co2 C2 C1 -175.3(2) no
C38 Co2 C2 C3 34.0(3) no
C37 Co2 C2 Co1 24.5(3) no
C37 Co2 C2 C1 -49.3(3) no
C37 Co2 C2 C3 160.0(3) no
C1 Co2 C2 Co1 73.70(10) no
C1 Co2 C2 C1 0.00(10) no
C1 Co2 C2 C3 -150.7(3) no
Co1 Co2 C37 O5 -9.8(5) no
C36 Co2 C37 O5 -159.7(5) no
C38 Co2 C37 O5 94.5(5) no
C2 Co2 C37 O5 -28.8(6) no
C1 Co2 C37 O5 -60.0(5) no
Co1 Co2 C1 Co1 0.00(2) no
Co1 Co2 C1 C2 73.00(10) no
Co1 Co2 C1 C32 -135.6(3) no
C36 Co2 C1 Co1 177.5(2) no
C36 Co2 C1 C2 -109.5(2) no
C36 Co2 C1 C32 41.9(3) no
C38 Co2 C1 Co1 -66.4(3) no
C38 Co2 C1 C2 6.7(3) no
C38 Co2 C1 C32 158.1(2) no
C2 Co2 C1 Co1 -73.00(10) no
C2 Co2 C1 C2 0.00(10) no
C2 Co2 C1 C32 151.4(3) no
C37 Co2 C1 Co1 77.5(2) no
C37 Co2 C1 C2 150.5(2) no
C37 Co2 C1 C32 -58.1(3) no
Co2 Co1 C2 Co2 0.00(2) no
Co2 Co1 C2 C1 73.00(10) no
Co2 Co1 C2 C3 -134.7(3) no
C35 Co1 C2 Co2 -56.4(3) no
C35 Co1 C2 C1 16.7(3) no
C35 Co1 C2 C3 169.0(2) no
C33 Co1 C2 Co2 -172.8(2) no
C33 Co1 C2 C1 -99.8(2) no
C33 Co1 C2 C3 52.5(3) no
C1 Co1 C2 Co2 -73.00(10) no
C1 Co1 C2 C1 0.00(10) no
C1 Co1 C2 C3 152.3(3) no
C34 Co1 C2 Co2 83.7(2) no
C34 Co1 C2 C1 156.8(2) no
C34 Co1 C2 C3 -50.9(3) no
Co2 Co1 C35 O3 -31.3(4) no
C2 Co1 C35 O3 10.3(4) no
C33 Co1 C35 O3 125.6(4) no
C1 Co1 C35 O3 21.1(4) no
C34 Co1 C35 O3 -130.1(4) no
Co2 Co1 C33 O1 -23.8(7) no
C2 Co1 C33 O1 -12.8(7) no
C35 Co1 C33 O1 -155.0(7) no
C1 Co1 C33 O1 -53.0(7) no
C34 Co1 C33 O1 96.2(7) no
Co2 Co1 C1 Co2 0.00(2) no
Co2 Co1 C1 C2 -73.90(10) no
Co2 Co1 C1 C32 136.0(3) no
C2 Co1 C1 Co2 73.90(10) no
C2 Co1 C1 C2 0.00(10) no
C2 Co1 C1 C32 -150.2(3) no
C35 Co1 C1 Co2 -94.9(2) no
C35 Co1 C1 C2 -168.7(2) no
C35 Co1 C1 C32 41.1(3) no
C33 Co1 C1 Co2 161.3(2) no
C33 Co1 C1 C2 87.5(2) no
C33 Co1 C1 C32 -62.7(3) no
C34 Co1 C1 Co2 36.1(3) no
C34 Co1 C1 C2 -37.8(3) no
C34 Co1 C1 C32 172.1(3) no
Co2 Co1 C34 O2 7.8(6) no
C2 Co1 C34 O2 -44.1(6) no
C35 Co1 C34 O2 109.3(6) no
C33 Co1 C34 O2 -145.6(6) no
C1 Co1 C34 O2 -19.9(6) no
Co2 C2 C1 Co2 0.00(2) no
Co2 C2 C1 Co1 82.42(4) no
Co2 C2 C1 C32 -139.9(3) no
Co1 C2 C1 Co2 -82.42(4) no
Co1 C2 C1 Co1 0.00(2) no
Co1 C2 C1 C32 137.6(3) no
C3 C2 C1 Co2 137.1(3) no
C3 C2 C1 Co1 -140.4(3) no
C3 C2 C1 C32 -2.8(6) yes
Co2 C2 C3 C8 84.8(2) no
Co2 C2 C3 C4 -95.2(2) no
Co1 C2 C3 C8 -162.50(10) no
Co1 C2 C3 C4 17.5(2) no
C1 C2 C3 C8 -36.9(4) no
C1 C2 C3 C4 143.1(3) no
C4 C5 C6 C7 -0.3(3) no
C6 C5 C4 C3 -0.4(3) no
C10 C9 C8 C7 -1.4(4) no
C10 C9 C8 C3 177.9(2) no
C8 C9 C10 C11 3.7(4) no
C25 C24 C19 C20 -170.8(2) no
C25 C24 C19 C18 8.6(3) no
C23 C24 C19 C20 0.9(3) no
C23 C24 C19 C18 -179.7(2) no
C19 C24 C25 C26 -113.5(3) no
C23 C24 C25 C26 75.1(3) no
C19 C24 C23 C22 0.2(3) no
C25 C24 C23 C22 171.8(2) no
C31 C30 C29 C28 -1.3(3) no
C29 C30 C31 C32 0.6(3) no
Co2 C1 C32 C27 -151.10(10) no
Co2 C1 C32 C31 27.3(2) no
Co1 C1 C32 C27 95.3(2) no
Co1 C1 C32 C31 -86.3(2) no
C2 C1 C32 C27 -26.4(4) no
C2 C1 C32 C31 152.0(3) no
C32 C27 C26 C25 171.3(2) no
C28 C27 C26 C25 -7.1(4) no
C26 C27 C32 C1 -2.1(3) no
C26 C27 C32 C31 179.5(2) no
C28 C27 C32 C1 176.3(2) no
C28 C27 C32 C31 -2.1(3) no
C26 C27 C28 C29 179.8(2) no
C32 C27 C28 C29 1.4(3) no
C27 C26 C25 C24 6.2(4) no
C5 C6 C7 C8 0.3(3) no
C24 C19 C20 C21 -1.2(3) no
C18 C19 C20 C21 179.4(2) no
C24 C19 C18 C17 51.2(5) no
C20 C19 C18 C17 -129.4(5) no
C6 C7 C8 C9 179.5(2) no
C6 C7 C8 C3 0.2(3) no
C11 C16 C17 C18 -5.9(7) no
C15 C16 C17 C18 173.0(7) no
C17 C16 C11 C10 6.9(3) no
C17 C16 C11 C12 179.3(2) no
C15 C16 C11 C10 -172.0(2) no
C15 C16 C11 C12 0.3(3) no
C17 C16 C15 C14 -178.6(2) no
C11 C16 C15 C14 0.3(3) no
C19 C20 C21 C22 0.3(4) no
C16 C17 C18 C19 -13.8(10) no
C9 C8 C3 C2 -0.2(3) no
C9 C8 C3 C4 179.8(2) no
C7 C8 C3 C2 179.2(2) no
C7 C8 C3 C4 -0.8(3) no
C16 C11 C10 C9 -103.8(3) no
C12 C11 C10 C9 84.0(3) no
C16 C11 C12 C13 -0.4(3) no
C10 C11 C12 C13 171.9(2) no
C5 C4 C3 C2 -179.1(2) no
C5 C4 C3 C8 0.9(3) no
C13 C14 C15 C16 -0.8(3) no
C15 C14 C13 C12 0.8(3) no
C1 C32 C31 C30 -177.3(2) no
C27 C32 C31 C30 1.1(3) no
C30 C29 C28 C27 0.3(3) no
C14 C13 C12 C11 -0.2(3) no
C24 C23 C22 C21 -1.1(3) no
C20 C21 C22 C23 0.8(4) no
